data_7046380
loop_
_publ_author_name
'Keller, Sarah'
'Prescimone, Alessandro'
'Bolink, Henk'
'Sessolo, Michele'
'Longo, Giulia'
'Mart\'inez-Sarti, Laura'
'Junquera-Hern\'andez, Jos\'e M'
'Constable, Edwin C.'
'Ort\'i, Enrique'
'Housecroft, Catherine E.'

_publ_section_title
;
 Luminescent copper(i) complexes with bisphosphane and halogen-substituted
 2,2'-bipyridine ligands.
;
_journal_issue 40
_journal_name_full 'Dalton transactions (Cambridge, England : 2003)'
_journal_page_first 14263
_journal_page_last 14276
_journal_paper_doi 10.1039/c8dt01338a
_journal_volume 47
_journal_year 2018
_chemical_compound_source 'Sarah Keller'
_chemical_formula_moiety 'C46 H34 Cl2 Cu1 F6 N2 O1 P3'
_chemical_formula_sum 'C46 H34 Cl2 Cu F6 N2 O P3'
_chemical_formula_weight 972.15
_space_group_IT_number 14
_space_group_name_Hall '-P 2ybc'
_space_group_name_H-M_alt 'P 1 21/c 1'
_symmetry_cell_setting monoclinic
_symmetry_space_group_name_Hall '-P 2ybc'
_symmetry_space_group_name_H-M 'P 1 21/c 1'
_atom_sites_solution_hydrogens difmap
_atom_sites_solution_primary direct
_audit_creation_date 2015-06-18
_audit_creation_method CRYSTALS_ver_14.61
_audit_update_record
;
2017-02-28 deposited with the CCDC.
2018-05-17 downloaded from the CCDC.
;
_cell_angle_alpha 90
_cell_angle_beta 99.434(4)
_cell_angle_gamma 90
_cell_formula_units_Z 4
_cell_length_a 10.4351(6)
_cell_length_b 18.8158(10)
_cell_length_c 22.3310(12)
_cell_measurement_reflns_used 9482
_cell_measurement_temperature 123
_cell_measurement_theta_max 70
_cell_measurement_theta_min 3
_cell_volume 4325.3(4)
_computing_cell_refinement 'Apex2 (Bruker AXS, 2006)'
_computing_data_collection 'Apex2 (Bruker AXS, 2006)'
_computing_data_reduction 'Apex2 (Bruker AXS, 2006)'
_computing_molecular_graphics 'CAMERON (Watkin et al., 1996)'
_computing_publication_material 'CRYSTALS (Betteridge et al., 2003)'
_computing_structure_refinement 'CRYSTALS (Betteridge et al., 2003)'
_computing_structure_solution 'SIR92 (Altomare et al., 1994)'
_diffrn_ambient_temperature 123
_diffrn_measured_fraction_theta_full 0.966
_diffrn_measured_fraction_theta_max 0.966
_diffrn_measurement_device Area
_diffrn_measurement_device_type 'Bruker Kappa Apex2'
_diffrn_measurement_method '\f & \w scans'
_diffrn_radiation_monochromator graphite
_diffrn_radiation_type 'Cu K\a'
_diffrn_radiation_wavelength 1.54178
_diffrn_reflns_av_R_equivalents 0.067
_diffrn_reflns_limit_h_max 12
_diffrn_reflns_limit_h_min -12
_diffrn_reflns_limit_k_max 17
_diffrn_reflns_limit_k_min -22
_diffrn_reflns_limit_l_max 23
_diffrn_reflns_limit_l_min -26
_diffrn_reflns_number 48007
_diffrn_reflns_theta_full 70.190
_diffrn_reflns_theta_max 70.197
_diffrn_reflns_theta_min 3.089
_diffrn_standards_number 0
_exptl_absorpt_coefficient_mu 3.457
_exptl_absorpt_correction_T_max 0.71
_exptl_absorpt_correction_T_min 0.59
_exptl_absorpt_correction_type multi-scan
_exptl_absorpt_process_details 'SADABS (Siemens, 1996)'
_exptl_crystal_colour 'light orange'
_exptl_crystal_density_diffrn 1.493
_exptl_crystal_density_method 'not measured'
_exptl_crystal_description block
_exptl_crystal_F_000 1976
_exptl_crystal_recrystallization_method
; 
DCM / Et2O 
;
_exptl_crystal_size_max 0.140
_exptl_crystal_size_mid 0.120
_exptl_crystal_size_min 0.100
_refine_diff_density_max 1.33
_refine_diff_density_min -1.19
_refine_ls_extinction_method None
_refine_ls_goodness_of_fit_ref 0.9366
_refine_ls_hydrogen_treatment noref
_refine_ls_matrix_type full
_refine_ls_number_parameters 673
_refine_ls_number_reflns 7885
_refine_ls_number_restraints 775
_refine_ls_R_factor_all 0.0990
_refine_ls_R_factor_gt 0.0642
_refine_ls_shift/su_max 0.0005192
_refine_ls_shift/su_mean 0.0000183
_refine_ls_structure_factor_coef Fsqd
_refine_ls_weighting_details
;
 Method, part 1, Chebychev polynomial, (Watkin, 1994, Prince, 1982) 
 [weight] = 1.0/[A~0~*T~0~(x)+A~1~*T~1~(x) ... +A~n-1~]*T~n-1~(x)] 
 where A~i~ are the Chebychev coefficients listed below and x= Fcalc/Fmax 
 Method = Robust Weighting (Prince, 1982) 
 W = [weight] * [1-(deltaF/6*sigmaF)^2^]^2^ 
 A~i~ are: 
 7.96 11.8 5.45 1.41 
;
_refine_ls_weighting_scheme calc
_refine_ls_wR_factor_all 0.1949
_refine_ls_wR_factor_gt 0.1610
_refine_ls_wR_factor_ref 0.1949
_reflns_limit_h_max 12
_reflns_limit_h_min -12
_reflns_limit_k_max 22
_reflns_limit_k_min 0
_reflns_limit_l_max 26
_reflns_limit_l_min 0
_reflns_number_gt 4914
_reflns_number_total 7953
_reflns_threshold_expression I>2.0\s(I)
_oxford_diffrn_Wilson_B_factor 0.00
_oxford_diffrn_Wilson_scale 0.00
_oxford_refine_ls_r_factor_ref 0.0990
_oxford_refine_ls_scale 0.09880(4)
_oxford_reflns_number_all 7885
_oxford_reflns_threshold_expression_ref I>-3.0\s(I)
_oxford_structure_analysis_title 'monoP in P2(1)/c'
_cod_data_source_file c8dt01338a2.cif
_cod_data_source_block SK071A_123K
_cod_depositor_comments 'Adding full bibliography for 7046379--7046389.cif.'
_cod_original_sg_symbol_H-M 'P 1 21/c 1 '
_cod_original_formula_sum 'C46 H34 Cl2 Cu1 F6 N2 O1 P3'
_cod_database_code 7046380

loop_
_symmetry_equiv_pos_as_xyz
x,y,z
-x,-y,-z
-x,y+1/2,-z+1/2
x,-y+1/2,z+1/2

loop_
_atom_site_label
_atom_site_type_symbol
_atom_site_fract_x
_atom_site_fract_y
_atom_site_fract_z
_atom_site_U_iso_or_equiv
_atom_site_occupancy
_atom_site_adp_type
_atom_site_refinement_flags_posn
_atom_site_refinement_flags_adp
_atom_site_disorder_group
C1 C 0.4461(6) 0.6743(3) 0.3074(3) 0.0534 1.0000 Uani . U .
C2 C 0.4782(7) 0.7274(3) 0.3483(4) 0.0726 1.0000 Uani . U .
C3 C 0.5825(8) 0.7167(4) 0.3926(4) 0.0817 1.0000 Uani . U .
C4 C 0.6536(7) 0.6547(4) 0.3954(3) 0.0716 1.0000 Uani . U .
C5 C 0.6132(6) 0.6023(3) 0.3520(2) 0.0503 1.0000 Uani . U .
C6 C 0.6789(5) 0.5317(3) 0.3531(2) 0.0509 1.0000 Uani . U .
C7 C 0.7990(6) 0.5176(4) 0.3867(3) 0.0723 1.0000 Uani . U .
C8 C 0.8464(7) 0.4478(5) 0.3885(3) 0.0812 1.0000 Uani . U .
C9 C 0.7743(7) 0.3962(4) 0.3577(3) 0.0709 1.0000 Uani . U .
C10 C 0.6570(6) 0.4156(3) 0.3240(2) 0.0530 1.0000 Uani . U .
C11 C 0.6127(12) 0.4377(8) 0.1381(5) 0.0420 0.5000 Uani . U 2
C12 C 0.7351(12) 0.4347(6) 0.1759(5) 0.0429 0.5000 Uani . U 2
C13 C 0.8263(14) 0.3860(8) 0.1621(7) 0.0559 0.5000 Uani . U 2
C14 C 0.7969(10) 0.3444(5) 0.1091(5) 0.0431 0.5000 Uani . U 2
C15 C 0.6792(10) 0.3501(5) 0.0716(5) 0.0453 0.5000 Uani . U 2
C16 C 0.5861(9) 0.3980(5) 0.0862(4) 0.0380 0.5000 Uani . U 2
C17 C 0.6187(10) 0.4767(7) 0.1329(5) 0.0458 0.5000 Uani . U 1
C18 C 0.6725(18) 0.4222(7) 0.1656(7) 0.0576 0.5000 Uani . U 1
C19 C 0.7704(15) 0.3786(9) 0.1442(9) 0.0688 0.5000 Uani . U 1
C20 C 0.8151(11) 0.3984(7) 0.0936(6) 0.0629 0.5000 Uani . U 1
C21 C 0.7670(11) 0.4600(7) 0.0614(6) 0.0596 0.5000 Uani . U 1
C22 C 0.6701(10) 0.4999(6) 0.0807(5) 0.0482 0.5000 Uani . U 1
C23 C 0.5637(7) 0.5877(3) 0.1246(3) 0.0360 0.5000 Uani G U 2
C24 C 0.5382(9) 0.6541(4) 0.1480(3) 0.0572 0.5000 Uani G U 2
C25 C 0.5747(10) 0.7201(3) 0.1234(4) 0.0669 0.5000 Uani G U 2
C26 C 0.6541(8) 0.7118(3) 0.0786(4) 0.0589 0.5000 Uani G U 2
C27 C 0.6742(7) 0.6476(3) 0.0528(3) 0.0462 0.5000 Uani G U 2
C28 C 0.6288(7) 0.5841(3) 0.0752(3) 0.0380 0.5000 Uani G U 2
C29 C 0.4884(7) 0.6135(3) 0.1222(3) 0.0410 0.5000 Uani G U 1
C30 C 0.5776(7) 0.6595(5) 0.1568(3) 0.0408 0.5000 Uani G U 1
C31 C 0.6063(8) 0.7259(4) 0.1335(4) 0.0576 0.5000 Uani G U 1
C32 C 0.5202(9) 0.7471(3) 0.0747(4) 0.0675 0.5000 Uani G U 1
C33 C 0.4226(8) 0.7025(4) 0.0446(3) 0.0702 0.5000 Uani G U 1
C34 C 0.4126(7) 0.6338(4) 0.0690(3) 0.0589 0.5000 Uani G U 1
C35 C 0.3508(5) 0.4887(3) 0.1091(2) 0.0291 0.5000 Uani G U 2
C36 C 0.3080(6) 0.5290(3) 0.0539(3) 0.0431 0.5000 Uani G U 2
C37 C 0.1906(6) 0.5138(4) 0.0183(3) 0.0535 0.5000 Uani G U 2
C38 C 0.1157(5) 0.4579(4) 0.0318(3) 0.0581 0.5000 Uani G U 2
C39 C 0.1584(5) 0.4143(3) 0.0839(3) 0.0408 0.5000 Uani G U 2
C40 C 0.2730(5) 0.4311(3) 0.1189(2) 0.0284 0.5000 Uani G U 2
C41 C 0.2333(5) 0.3579(3) 0.2071(2) 0.0472 1.0000 Uani . U .
C42 C 0.1802(6) 0.2923(3) 0.1904(3) 0.0562 1.0000 Uani . U .
C43 C 0.0982(6) 0.2600(3) 0.2249(3) 0.0647 1.0000 Uani . U .
C44 C 0.0699(6) 0.2942(3) 0.2770(3) 0.0603 1.0000 Uani . U .
C45 C 0.1229(6) 0.3603(3) 0.2931(3) 0.0548 1.0000 Uani . U .
C46 C 0.2042(5) 0.3934(2) 0.2581(2) 0.0455 1.0000 Uani . U .
C47 C 0.3457(5) 0.4802(4) 0.1034(3) 0.0418 0.5000 Uani G U 1
C48 C 0.3584(5) 0.4254(4) 0.0689(3) 0.0442 0.5000 Uani G U 1
C49 C 0.2480(6) 0.3881(3) 0.0396(3) 0.0492 0.5000 Uani G U 1
C50 C 0.1252(5) 0.4077(3) 0.0525(3) 0.0485 0.5000 Uani G U 1
C51 C 0.1093(5) 0.4630(4) 0.0898(3) 0.0509 0.5000 Uani G U 1
C52 C 0.2206(6) 0.5007(3) 0.1180(3) 0.0452 0.5000 Uani G U 1
C53 C 0.1157(5) 0.5341(3) 0.2362(3) 0.0513 1.0000 Uani . U .
C54 C 0.1164(6) 0.5689(3) 0.1823(3) 0.0608 1.0000 Uani . U .
C55 C 0.0116(7) 0.6078(3) 0.1534(3) 0.0735 1.0000 Uani . U .
C56 C -0.0999(6) 0.6099(4) 0.1813(5) 0.0907 1.0000 Uani . U .
C57 C -0.1033(7) 0.5738(4) 0.2352(6) 0.1132 1.0000 Uani . U .
C58 C 0.0019(6) 0.5362(3) 0.2612(4) 0.0877 1.0000 Uani . U .
C59 C 0.2663(6) 0.4983(3) 0.3531(3) 0.0576 1.0000 Uani . U .
C60 C 0.2308(8) 0.5637(4) 0.3754(3) 0.0836 1.0000 Uani . U .
C61 C 0.2537(12) 0.5776(6) 0.4371(4) 0.1217 1.0000 Uani . U .
C62 C 0.3143(14) 0.5280(7) 0.4762(4) 0.1397 1.0000 Uani . U .
C63 C 0.3502(12) 0.4625(6) 0.4552(4) 0.1255 1.0000 Uani . U .
C64 C 0.3276(8) 0.4491(5) 0.3938(3) 0.0861 1.0000 Uani . U .
Cu1 Cu 0.45915(7) 0.52004(3) 0.25325(3) 0.0380 1.0000 Uani . U .
P2 P 0.26087(13) 0.48527(6) 0.27222(6) 0.0422 1.0000 Uani . U .
P1 P 0.49235(13) 0.51549(8) 0.15663(5) 0.0467 1.0000 Uani . U .
P3 P 0.00813(18) 0.21755(11) -0.00795(8) 0.0741 1.0000 Uani . U .
Cl2 Cl 0.55596(17) 0.35123(7) 0.28501(8) 0.0700 1.0000 Uani . U .
Cl1 Cl 0.31169(15) 0.68460(7) 0.25222(8) 0.0630 1.0000 Uani . U .
F3 F -0.1378(4) 0.1949(3) -0.02268(17) 0.0868 1.0000 Uani . U .
F5 F -0.0348(6) 0.2987(3) -0.0183(2) 0.1153 1.0000 Uani . U .
F4 F 0.0508(4) 0.1354(2) 0.0020(2) 0.1071 1.0000 Uani . U .
F1 F 0.1553(5) 0.2424(3) 0.0087(3) 0.1334 1.0000 Uani . U .
F2 F -0.0002(6) 0.2248(3) 0.06156(19) 0.1246 1.0000 Uani . U .
F6 F 0.0174(6) 0.2092(3) -0.0776(2) 0.1204 1.0000 Uani . U .
N2 N 0.6091(4) 0.4810(2) 0.31991(17) 0.0426 1.0000 Uani . U .
N1 N 0.5100(4) 0.6122(2) 0.30766(19) 0.0446 1.0000 Uani . U .
O1 O 0.2140(7) 0.5583(4) 0.1544(3) 0.0500 0.5000 Uani . U 1
O2 O 0.3217(6) 0.3914(3) 0.1698(3) 0.0330 0.5000 Uani . U 2
H21 H 0.4297 0.7703 0.3461 0.0871 1.0000 Uiso . . .
H31 H 0.6068 0.7527 0.4221 0.0980 1.0000 Uiso . . .
H41 H 0.7276 0.6478 0.4258 0.0860 1.0000 Uiso . . .
H71 H 0.8489 0.5545 0.4082 0.0868 1.0000 Uiso . . .
H81 H 0.9290 0.4369 0.4114 0.0974 1.0000 Uiso . . .
H91 H 0.8032 0.3482 0.3591 0.0850 1.0000 Uiso . . .
H121 H 0.7547 0.4653 0.2101 0.0515 0.5000 Uiso . . 2
H131 H 0.9075 0.3809 0.1881 0.0671 0.5000 Uiso . . 2
H141 H 0.8597 0.3118 0.0991 0.0517 0.5000 Uiso . . 2
H151 H 0.6609 0.3218 0.0360 0.0543 0.5000 Uiso . . 2
H161 H 0.5049 0.4028 0.0602 0.0455 0.5000 Uiso . . 2
H181 H 0.6467 0.4117 0.2035 0.0691 0.5000 Uiso . . 1
H191 H 0.8022 0.3368 0.1655 0.0826 0.5000 Uiso . . 1
H201 H 0.8798 0.3706 0.0793 0.0755 0.5000 Uiso . . 1
H211 H 0.8014 0.4742 0.0264 0.0715 0.5000 Uiso . . 1
H221 H 0.6384 0.5419 0.0597 0.0579 0.5000 Uiso . . 1
H241 H 0.4943 0.6557 0.1820 0.0686 0.5000 Uiso . . 2
H251 H 0.5478 0.7651 0.1360 0.0803 0.5000 Uiso . . 2
H261 H 0.6957 0.7527 0.0657 0.0707 0.5000 Uiso . . 2
H271 H 0.7196 0.6460 0.0193 0.0555 0.5000 Uiso . . 2
H281 H 0.6423 0.5397 0.0569 0.0456 0.5000 Uiso . . 2
H301 H 0.6187 0.6456 0.1962 0.0489 0.5000 Uiso . . 1
H311 H 0.6744 0.7554 0.1531 0.0691 0.5000 Uiso . . 1
H321 H 0.5329 0.7923 0.0577 0.0810 0.5000 Uiso . . 1
H331 H 0.3658 0.7178 0.0093 0.0842 0.5000 Uiso . . 1
H341 H 0.3520 0.6010 0.0481 0.0707 0.5000 Uiso . . 1
H361 H 0.3612 0.5659 0.0424 0.0517 0.5000 Uiso . . 2
H371 H 0.1610 0.5425 -0.0162 0.0642 0.5000 Uiso . . 2
H381 H 0.0352 0.4481 0.0066 0.0697 0.5000 Uiso . . 2
H391 H 0.1082 0.3751 0.0934 0.0489 0.5000 Uiso . . 2
H411 H 0.2907 0.3793 0.1835 0.0566 0.5000 Uiso . . 1
H421 H 0.2000 0.2694 0.1552 0.0675 1.0000 Uiso . . .
H431 H 0.0613 0.2148 0.2135 0.0776 1.0000 Uiso . . .
H441 H 0.0144 0.2721 0.3011 0.0723 1.0000 Uiso . . .
H451 H 0.1035 0.3833 0.3285 0.0657 1.0000 Uiso . . .
H481 H 0.4427 0.4104 0.0634 0.0530 0.5000 Uiso . . 1
H491 H 0.2564 0.3507 0.0119 0.0590 0.5000 Uiso . . 1
H501 H 0.0510 0.3815 0.0345 0.0582 0.5000 Uiso . . 1
H511 H 0.0251 0.4761 0.0969 0.0611 0.5000 Uiso . . 1
H541 H 0.1923 0.5661 0.1640 0.0729 0.5000 Uiso . . 2
H551 H 0.0148 0.6320 0.1163 0.0882 1.0000 Uiso . . .
H561 H -0.1736 0.6364 0.1631 0.1088 1.0000 Uiso . . .
H571 H -0.1790 0.5753 0.2538 0.1358 1.0000 Uiso . . .
H581 H -0.0019 0.5106 0.2975 0.1053 1.0000 Uiso . . .
H601 H 0.1906 0.5988 0.3480 0.1004 1.0000 Uiso . . .
H611 H 0.2274 0.6216 0.4521 0.1461 1.0000 Uiso . . .
H621 H 0.3324 0.5383 0.5184 0.1676 1.0000 Uiso . . .
H631 H 0.3897 0.4276 0.4829 0.1506 1.0000 Uiso . . .
H641 H 0.3548 0.4051 0.3792 0.1033 1.0000 Uiso . . .

loop_
_atom_site_aniso_label
_atom_site_aniso_U_11
_atom_site_aniso_U_22
_atom_site_aniso_U_33
_atom_site_aniso_U_23
_atom_site_aniso_U_13
_atom_site_aniso_U_12
C1 0.065(3) 0.0329(19) 0.073(3) -0.0105(19) 0.0429(15) -0.0076(17)
C2 0.087(4) 0.043(3) 0.100(4) -0.028(3) 0.053(2) -0.017(3)
C3 0.099(4) 0.068(3) 0.088(4) -0.044(3) 0.045(3) -0.026(3)
C4 0.082(4) 0.076(3) 0.064(3) -0.033(3) 0.031(3) -0.024(3)
C5 0.062(3) 0.050(2) 0.044(2) -0.0114(18) 0.0260(16) -0.0147(18)
C6 0.060(3) 0.063(2) 0.033(2) -0.0051(19) 0.0150(17) -0.0016(18)
C7 0.066(3) 0.107(4) 0.044(3) -0.018(3) 0.007(2) 0.008(3)
C8 0.074(4) 0.126(4) 0.041(3) -0.004(3) 0.000(3) 0.035(3)
C9 0.087(3) 0.086(4) 0.041(3) 0.012(3) 0.016(2) 0.036(3)
C10 0.073(3) 0.0500(19) 0.039(3) 0.0110(19) 0.0181(19) 0.0121(17)
C11 0.049(2) 0.051(2) 0.030(2) 0.001(2) 0.017(2) -0.0275(16)
C12 0.051(3) 0.046(4) 0.035(3) -0.004(3) 0.014(3) -0.023(3)
C13 0.065(5) 0.045(6) 0.061(6) 0.006(4) 0.020(4) -0.010(5)
C14 0.053(4) 0.029(4) 0.056(5) 0.012(3) 0.035(3) 0.000(4)
C15 0.061(4) 0.033(4) 0.049(4) 0.016(3) 0.028(3) -0.009(3)
C16 0.042(3) 0.046(3) 0.029(3) 0.002(2) 0.016(3) -0.016(2)
C17 0.033(4) 0.067(6) 0.036(4) -0.006(4) -0.002(3) -0.017(3)
C18 0.085(8) 0.036(6) 0.056(7) -0.006(4) 0.025(7) -0.014(4)
C19 0.066(9) 0.050(7) 0.092(10) -0.004(6) 0.015(7) -0.006(6)
C20 0.046(6) 0.056(6) 0.089(8) -0.024(5) 0.019(5) -0.004(4)
C21 0.047(6) 0.074(6) 0.062(6) -0.014(4) 0.019(5) -0.007(4)
C22 0.044(5) 0.061(6) 0.040(5) -0.003(4) 0.009(4) -0.002(4)
C23 0.023(4) 0.046(3) 0.039(4) 0.009(3) 0.008(3) 0.001(3)
C24 0.068(9) 0.046(3) 0.068(8) 0.021(5) 0.044(6) 0.018(6)
C25 0.079(9) 0.047(4) 0.086(10) 0.012(6) 0.046(7) -0.001(7)
C26 0.068(7) 0.037(4) 0.081(7) 0.018(4) 0.039(6) -0.002(5)
C27 0.056(6) 0.044(4) 0.041(5) 0.011(3) 0.014(4) -0.011(4)
C28 0.043(5) 0.041(4) 0.031(4) 0.005(3) 0.009(3) -0.012(4)
C29 0.036(5) 0.056(3) 0.032(4) -0.004(3) 0.009(3) -0.015(4)
C30 0.025(5) 0.045(4) 0.052(5) -0.012(4) 0.004(4) 0.001(4)
C31 0.040(6) 0.053(5) 0.081(8) -0.007(5) 0.013(5) -0.012(5)
C32 0.077(8) 0.049(6) 0.077(7) 0.009(5) 0.014(5) -0.013(5)
C33 0.076(8) 0.057(6) 0.073(7) 0.014(5) -0.002(5) -0.009(5)
C34 0.068(7) 0.055(5) 0.047(5) 0.003(4) -0.010(4) -0.020(5)
C35 0.036(4) 0.033(5) 0.023(4) 0.000(3) 0.019(2) 0.001(3)
C36 0.036(4) 0.052(5) 0.045(4) 0.022(4) 0.019(3) 0.005(4)
C37 0.044(4) 0.070(6) 0.047(5) 0.032(5) 0.010(3) 0.002(4)
C38 0.027(4) 0.096(8) 0.050(6) 0.041(5) 0.003(3) -0.006(4)
C39 0.028(4) 0.056(6) 0.039(5) 0.019(4) 0.007(3) -0.002(3)
C40 0.030(3) 0.030(4) 0.028(3) 0.002(2) 0.011(2) 0.003(3)
C41 0.062(3) 0.032(2) 0.051(3) 0.0035(17) 0.019(2) -0.0003(19)
C42 0.076(4) 0.033(2) 0.060(3) -0.003(2) 0.013(3) 0.000(2)
C43 0.076(4) 0.034(3) 0.085(4) 0.004(2) 0.015(3) -0.007(2)
C44 0.068(4) 0.037(2) 0.078(3) 0.014(2) 0.020(3) -0.004(2)
C45 0.071(4) 0.032(2) 0.067(3) 0.008(2) 0.030(3) 0.003(2)
C46 0.053(3) 0.0311(18) 0.056(3) 0.0012(17) 0.018(2) 0.0031(18)
C47 0.045(3) 0.036(5) 0.041(5) 0.000(3) -0.001(4) 0.003(4)
C48 0.050(4) 0.040(5) 0.042(5) -0.002(3) 0.006(4) 0.000(3)
C49 0.052(4) 0.044(5) 0.048(6) -0.008(4) 0.001(4) 0.002(4)
C50 0.043(4) 0.042(5) 0.054(6) -0.003(4) -0.011(4) 0.005(4)
C51 0.045(4) 0.047(5) 0.061(6) -0.006(4) 0.008(4) -0.002(4)
C52 0.048(3) 0.044(5) 0.042(5) -0.004(3) 0.005(3) 0.000(3)
C53 0.052(2) 0.029(2) 0.074(3) -0.0113(19) 0.0134(19) -0.0004(18)
C54 0.065(3) 0.054(3) 0.062(3) -0.011(2) 0.007(2) 0.023(2)
C55 0.078(3) 0.052(3) 0.080(4) -0.023(3) -0.017(3) 0.023(3)
C56 0.044(3) 0.048(3) 0.170(6) -0.004(4) -0.013(3) 0.001(3)
C57 0.050(3) 0.060(4) 0.234(9) 0.040(5) 0.038(5) 0.001(3)
C58 0.054(3) 0.044(3) 0.174(7) 0.034(4) 0.046(3) -0.002(2)
C59 0.074(4) 0.057(3) 0.0494(17) -0.0076(18) 0.034(2) -0.018(2)
C60 0.123(6) 0.070(3) 0.074(3) -0.024(3) 0.064(4) -0.017(3)
C61 0.193(10) 0.113(6) 0.080(4) -0.043(4) 0.085(5) -0.044(5)
C62 0.205(11) 0.169(8) 0.056(4) -0.029(4) 0.057(5) -0.049(7)
C63 0.183(10) 0.149(7) 0.048(3) 0.013(4) 0.031(5) -0.023(7)
C64 0.115(6) 0.096(4) 0.051(2) 0.008(3) 0.027(3) -0.003(4)
Cu1 0.0537(4) 0.0297(3) 0.0337(3) 0.0014(3) 0.0160(3) -0.0012(3)
P2 0.0531(7) 0.0333(6) 0.0446(6) -0.0017(5) 0.0216(5) 0.0009(5)
P1 0.0514(7) 0.0601(8) 0.0314(6) -0.0017(5) 0.0151(5) -0.0218(6)
P3 0.0690(10) 0.0876(11) 0.0626(9) 0.0347(9) 0.0019(8) -0.0116(9)
Cl2 0.0875(11) 0.0297(6) 0.0962(12) 0.0062(6) 0.0250(9) 0.0081(6)
Cl1 0.0729(9) 0.0327(6) 0.0908(10) 0.0074(6) 0.0355(8) 0.0098(6)
F3 0.0657(16) 0.129(3) 0.064(2) -0.007(2) 0.0043(16) -0.0050(19)
F5 0.137(4) 0.091(2) 0.104(3) 0.015(2) -0.022(3) 0.012(2)
F4 0.087(3) 0.0863(19) 0.136(4) 0.047(2) -0.015(3) -0.0155(19)
F1 0.076(2) 0.112(3) 0.206(5) 0.071(4) 0.006(3) -0.031(2)
F2 0.148(4) 0.162(4) 0.0539(16) 0.011(2) -0.012(2) -0.061(4)
F6 0.155(4) 0.134(4) 0.0872(19) 0.039(2) 0.064(3) 0.011(3)
N2 0.0548(19) 0.0443(16) 0.0324(17) 0.0041(14) 0.0177(13) 0.0026(14)
N1 0.058(2) 0.0328(15) 0.049(2) -0.0072(14) 0.0284(14) -0.0065(13)
O1 0.053(3) 0.041(3) 0.055(4) -0.007(3) 0.005(3) -0.002(3)
O2 0.037(3) 0.028(3) 0.034(3) 0.003(2) 0.005(2) 0.005(2)

loop_
_atom_type_symbol
_atom_type_scat_dispersion_real
_atom_type_scat_dispersion_imag
_atom_type_scat_Cromer_Mann_a1
_atom_type_scat_Cromer_Mann_b1
_atom_type_scat_Cromer_Mann_a2
_atom_type_scat_Cromer_Mann_b2
_atom_type_scat_Cromer_Mann_a3
_atom_type_scat_Cromer_Mann_b3
_atom_type_scat_Cromer_Mann_a4
_atom_type_scat_Cromer_Mann_b4
_atom_type_scat_Cromer_Mann_c
_atom_type_scat_source
C 0.0181 0.0091 2.3100 20.8439 1.0200 10.2075 1.5886 0.5687 0.8650 51.6512 0.2156 'International Tables Vol C 4.2.6.8 and 6.1.1.4'
H 0.0000 0.0000 0.4930 10.5109 0.3229 26.1257 0.1402 3.1424 0.0408 57.7998 0.0030 'International Tables Vol C 4.2.6.8 and 6.1.1.4'
N 0.0311 0.0180 12.2126 0.0057 3.1322 9.8933 2.0125 28.9975 1.1663 0.5826 -11.5290 'International Tables Vol C 4.2.6.8 and 6.1.1.4'
O 0.0492 0.0322 3.0485 13.2771 2.2868 5.7011 1.5463 0.3239 0.8670 32.9089 0.2508 'International Tables Vol C 4.2.6.8 and 6.1.1.4'
F 0.0727 0.0534 3.5392 10.2825 2.6412 4.2944 1.5170 0.2615 1.0243 26.1476 0.2776 'International Tables Vol C 4.2.6.8 and 6.1.1.4'
P 0.2955 0.4335 6.4345 1.9067 4.1791 27.1570 1.7800 0.5260 1.4908 68.1645 1.1149 'International Tables Vol C 4.2.6.8 and 6.1.1.4'
Cl 0.3639 0.7018 11.4604 0.0104 7.1964 1.1662 6.2556 18.5194 1.6455 47.7784 -9.5574 'International Tables Vol C 4.2.6.8 and 6.1.1.4'
Cu -1.9646 0.5888 13.3380 3.5828 7.1676 0.2470 5.6158 11.3966 1.6735 64.8126 1.1910 'International Tables Vol C 4.2.6.8 and 6.1.1.4'

loop_
_geom_angle_atom_site_label_1
_geom_angle_atom_site_label_2
_geom_angle_atom_site_label_3
_geom_angle
_geom_angle_publ_flag
C2 C1 Cl1 118.8(5) yes
C2 C1 N1 124.6(6) yes
Cl1 C1 N1 116.6(4) yes
C1 C2 C3 117.4(6) yes
C1 C2 H21 121.3 no
C3 C2 H21 121.3 no
C2 C3 C4 121.3(6) yes
C2 C3 H31 119.4 no
C4 C3 H31 119.4 no
C3 C4 C5 117.8(7) yes
C3 C4 H41 121.1 no
C5 C4 H41 121.1 no
C4 C5 C6 122.0(6) yes
C4 C5 N1 121.6(6) yes
C6 C5 N1 116.4(4) yes
C5 C6 C7 123.8(5) yes
C5 C6 N2 114.6(5) yes
C7 C6 N2 121.7(6) yes
C6 C7 C8 118.8(6) yes
C6 C7 H71 120.6 no
C8 C7 H71 120.6 no
C7 C8 C9 119.7(6) yes
C7 C8 H81 120.1 no
C9 C8 H81 120.1 no
C8 C9 C10 117.4(6) yes
C8 C9 H91 121.3 no
C10 C9 H91 121.3 no
C9 C10 Cl2 120.0(5) yes
C9 C10 N2 125.1(6) yes
Cl2 C10 N2 114.9(4) yes
C12 C11 C16 121.6(12) yes
C12 C11 P1 116.0(9) yes
C16 C11 P1 121.6(10) yes
C11 C12 C13 118.5(12) yes
C11 C12 H121 120.8 no
C13 C12 H121 120.8 no
C12 C13 C14 119.3(12) yes
C12 C13 H131 120.3 no
C14 C13 H131 120.3 no
C13 C14 C15 121.1(10) yes
C13 C14 H141 119.4 no
C15 C14 H141 119.4 no
C14 C15 C16 119.6(9) yes
C14 C15 H151 120.2 no
C16 C15 H151 120.2 no
C15 C16 C11 119.7(10) yes
C15 C16 H161 120.1 no
C11 C16 H161 120.1 no
C18 C17 C22 120.3(11) yes
C18 C17 P1 116.6(10) yes
C22 C17 P1 123.2(10) yes
C17 C18 C19 120.7(13) yes
C17 C18 H181 119.7 no
C19 C18 H181 119.7 no
C18 C19 C20 118.8(15) yes
C18 C19 H191 120.6 no
C20 C19 H191 120.6 no
C19 C20 C21 120.8(12) yes
C19 C20 H201 119.6 no
C21 C20 H201 119.6 no
C20 C21 C22 120.2(11) yes
C20 C21 H211 119.9 no
C22 C21 H211 119.9 no
C17 C22 C21 118.6(11) yes
C17 C22 H221 120.7 no
C21 C22 H221 120.7 no
C24 C23 C28 119.225(3) yes
C24 C23 P1 114.9(4) yes
C28 C23 P1 125.5(4) yes
C23 C24 C25 123.565(3) yes
C23 C24 H241 118.2 no
C25 C24 H241 118.2 no
C24 C25 C26 113.611(4) yes
C24 C25 H251 123.2 no
C26 C25 H251 123.2 no
C25 C26 C27 123.028 yes
C25 C26 H261 118.5 no
C27 C26 H261 118.5 no
C26 C27 C28 121.104(3) yes
C26 C27 H271 119.4 no
C28 C27 H271 119.4 no
C27 C28 C23 118.485(4) yes
C27 C28 H281 120.8 no
C23 C28 H281 120.8 no
C30 C29 C34 122.740(4) yes
C30 C29 P1 112.8(4) yes
C34 C29 P1 124.4(4) yes
C29 C30 C31 120.454(4) yes
C29 C30 H301 119.8 no
C31 C30 H301 119.8 no
C30 C31 C32 114.944 yes
C30 C31 H311 122.5 no
C32 C31 H311 122.5 no
C31 C32 C33 122.600 yes
C31 C32 H321 118.7 no
C33 C32 H321 118.7 no
C32 C33 C34 117.063(4) yes
C32 C33 H331 121.5 no
C34 C33 H331 121.5 no
C33 C34 C29 121.416 yes
C33 C34 H341 119.3 no
C29 C34 H341 119.3 no
C36 C35 C40 115.665(4) yes
C36 C35 P1 118.5(3) yes
C40 C35 P1 125.8(3) yes
C35 C36 C37 120.178(4) yes
C35 C36 H361 119.9 no
C37 C36 H361 119.9 no
C36 C37 C38 121.087(3) yes
C36 C37 H371 119.5 no
C38 C37 H371 119.5 no
C37 C38 C39 120.275(3) yes
C37 C38 H381 119.9 no
C39 C38 H381 119.9 no
C38 C39 C40 117.607(4) yes
C38 C39 H391 121.2 no
C40 C39 H391 121.2 no
C35 C40 C39 124.900 yes
C35 C40 O2 113.8(4) yes
C39 C40 O2 121.2(4) yes
C42 C41 C46 121.2(5) yes
C42 C41 H411 119.4 no
C46 C41 H411 119.4 no
C41 C42 C43 120.1(5) yes
C41 C42 H421 120.0 no
C43 C42 H421 120.0 no
C42 C43 C44 119.5(5) yes
C42 C43 H431 120.2 no
C44 C43 H431 120.2 no
C43 C44 C45 120.0(5) yes
C43 C44 H441 120.0 no
C45 C44 H441 120.0 no
C44 C45 C46 120.6(5) yes
C44 C45 H451 119.7 no
C46 C45 H451 119.7 no
C41 C46 C45 118.6(5) yes
C41 C46 P2 118.9(4) yes
C45 C46 P2 122.3(4) yes
C48 C47 C52 121.690 yes
C48 C47 P1 119.8(4) yes
C52 C47 P1 115.4(4) yes
C47 C48 C49 120.656 yes
C47 C48 H481 119.7 no
C49 C48 H481 119.7 no
C48 C49 C50 118.327(4) yes
C48 C49 H491 120.8 no
C50 C49 H491 120.8 no
C49 C50 C51 122.247(3) yes
C49 C50 H501 118.9 no
C51 C50 H501 118.9 no
C50 C51 C52 118.723 yes
C50 C51 H511 120.6 no
C52 C51 H511 120.6 no
C47 C52 C51 118.061(3) yes
C47 C52 O1 118.8(5) yes
C51 C52 O1 123.0(5) yes
C54 C53 C58 117.8(6) yes
C54 C53 P2 119.9(4) yes
C58 C53 P2 122.3(5) yes
C53 C54 C55 123.0(6) yes
C53 C54 O1 117.9(6) yes
C55 C54 O1 118.7(7) yes
C54 C55 C56 117.0(7) yes
C54 C55 H551 121.5 no
C56 C55 H551 121.5 no
C55 C56 C57 120.7(6) yes
C55 C56 H561 119.6 no
C57 C56 H561 119.6 no
C56 C57 C58 119.5(7) yes
C56 C57 H571 120.2 no
C58 C57 H571 120.2 no
C53 C58 C57 121.9(8) yes
C53 C58 H581 119.1 no
C57 C58 H581 119.1 no
C60 C59 C64 118.5(6) yes
C60 C59 P2 120.4(5) yes
C64 C59 P2 120.0(5) yes
C59 C60 C61 120.6(8) yes
C59 C60 H601 119.7 no
C61 C60 H601 119.7 no
C60 C61 C62 119.7(9) yes
C60 C61 H611 120.2 no
C62 C61 H611 120.2 no
C61 C62 C63 120.9(8) yes
C61 C62 H621 119.6 no
C63 C62 H621 119.5 no
C62 C63 C64 119.2(10) yes
C62 C63 H631 120.4 no
C64 C63 H631 120.4 no
C59 C64 C63 121.2(8) yes
C59 C64 H641 119.4 no
C63 C64 H641 119.4 no
P2 Cu1 P1 117.19(5) yes
P2 Cu1 N2 111.15(11) yes
P1 Cu1 N2 116.90(11) yes
P2 Cu1 N1 106.05(11) yes
P1 Cu1 N1 121.05(11) yes
N2 Cu1 N1 78.15(17) yes
C53 P2 C46 100.1(2) yes
C53 P2 C59 104.8(3) yes
C46 P2 C59 104.7(2) yes
C53 P2 Cu1 118.94(18) yes
C46 P2 Cu1 121.05(16) yes
C59 P2 Cu1 105.41(19) yes
C47 P1 C29 96.8(3) yes
C47 P1 C17 104.2(4) yes
C29 P1 C17 104.4(5) yes
C47 P1 Cu1 112.4(2) yes
C29 P1 Cu1 109.8(2) yes
C17 P1 Cu1 125.3(4) yes
F3 P3 F5 89.4(3) yes
F3 P3 F4 90.3(3) yes
F5 P3 F4 179.5(3) yes
F3 P3 F1 178.1(3) yes
F5 P3 F1 89.4(3) yes
F4 P3 F1 90.9(3) yes
F3 P3 F2 91.2(3) yes
F5 P3 F2 90.0(3) yes
F4 P3 F2 90.3(3) yes
F1 P3 F2 87.2(3) yes
F3 P3 F6 88.9(3) yes
F5 P3 F6 90.8(3) yes
F4 P3 F6 88.9(3) yes
F1 P3 F6 92.7(3) yes
F2 P3 F6 179.2(3) yes
C6 N2 C10 117.2(5) yes
C6 N2 Cu1 114.4(3) yes
C10 N2 Cu1 126.9(4) yes
C5 N1 C1 117.3(5) yes
C5 N1 Cu1 113.5(3) yes
C1 N1 Cu1 128.8(4) yes
C52 O1 C54 122.0(7) yes
C41 O2 C40 120.8(5) yes

loop_
_geom_bond_atom_site_label_1
_geom_bond_atom_site_label_2
_geom_bond_distance
_geom_bond_publ_flag
C1 C2 1.358(8) yes
C1 Cl1 1.719(7) yes
C1 N1 1.344(7) yes
C2 C3 1.359(11) yes
C2 H21 0.950 no
C3 C4 1.378(11) yes
C3 H31 0.950 no
C4 C5 1.399(8) yes
C4 H41 0.950 no
C5 C6 1.493(8) yes
C5 N1 1.350(7) yes
C6 C7 1.376(9) yes
C6 N2 1.347(7) yes
C7 C8 1.402(11) yes
C7 H71 0.950 no
C8 C9 1.347(11) yes
C8 H81 0.950 no
C9 C10 1.377(8) yes
C9 H91 0.950 no
C10 Cl2 1.742(6) yes
C10 N2 1.326(6) yes
C11 C12 1.412(17) yes
C11 C16 1.368(14) yes
C11 P1 2.016(15) yes
C12 C13 1.392(19) yes
C12 H121 0.950 no
C13 C14 1.411(18) yes
C13 H131 0.950 no
C14 C15 1.373(15) yes
C14 H141 0.950 no
C15 C16 1.401(14) yes
C15 H151 0.950 no
C16 H161 0.950 no
C17 C18 1.330(19) yes
C17 C22 1.428(15) yes
C17 P1 1.668(11) yes
C18 C19 1.45(2) yes
C18 H181 0.950 no
C19 C20 1.34(2) yes
C19 H191 0.950 no
C20 C21 1.413(19) yes
C20 H201 0.950 no
C21 C22 1.384(15) yes
C21 H211 0.950 no
C22 H221 0.950 no
C23 C24 1.39575(6) yes
C23 C28 1.39006(7) yes
C23 P1 1.757(4) yes
C24 C25 1.43423(6) yes
C24 H241 0.950 no
C25 C26 1.40706(7) yes
C25 H251 0.950 no
C26 C27 1.36862(6) yes
C26 H261 0.950 no
C27 C28 1.40733(6) yes
C27 H271 0.950 no
C28 H281 0.950 no
C29 C30 1.40697(6) yes
C29 C34 1.36875(7) yes
C29 P1 1.995(6) yes
C30 C31 1.40390(6) yes
C30 H301 0.950 no
C31 C32 1.51727(8) yes
C31 H311 0.950 no
C32 C33 1.40318(6) yes
C32 H321 0.950 no
C33 C34 1.41425(6) yes
C33 H331 0.950 no
C34 H341 0.950 no
C35 C36 1.45354(6) yes
C35 C40 1.39341(5) yes
C35 P1 1.745(4) yes
C36 C37 1.37646(8) yes
C36 H361 0.950 no
C37 C38 1.37395(5) yes
C37 H371 0.950 no
C38 C39 1.43246(6) yes
C38 H381 0.950 no
C39 C40 1.35493(8) yes
C39 H391 0.950 no
C40 O2 1.385(7) yes
C41 C42 1.379(7) yes
C41 C46 1.397(7) yes
C41 H411 0.950 no
C42 C43 1.384(8) yes
C42 H421 0.950 no
C43 C44 1.402(9) yes
C43 H431 0.950 no
C44 C45 1.385(8) yes
C44 H441 0.950 no
C45 C46 1.391(7) yes
C45 H451 0.950 no
C46 P2 1.837(5) yes
C47 C48 1.30686(5) yes
C47 C52 1.44903(7) yes
C47 P1 1.898(5) yes
C48 C49 1.41471(7) yes
C48 H481 0.950 no
C49 C50 1.40799(7) yes
C49 H491 0.950 no
C50 C51 1.35990(5) yes
C50 H501 0.950 no
C51 C52 1.41652(7) yes
C51 H511 0.950 no
C52 O1 1.364(8) yes
C53 C54 1.371(8) yes
C53 C58 1.393(8) yes
C53 P2 1.840(6) yes
C54 C55 1.386(8) yes
C54 O1 1.293(9) yes
C55 C56 1.408(11) yes
C55 H551 0.950 no
C56 C57 1.388(13) yes
C56 H561 0.950 no
C57 C58 1.354(10) yes
C57 H571 0.950 no
C58 H581 0.950 no
C59 C60 1.400(9) yes
C59 C64 1.380(10) yes
C59 P2 1.814(5) yes
C60 C61 1.384(11) yes
C60 H601 0.950 no
C61 C62 1.361(17) yes
C61 H611 0.950 no
C62 C63 1.391(16) yes
C62 H621 0.950 no
C63 C64 1.377(11) yes
C63 H631 0.950 no
C64 H641 0.950 no
Cu1 P2 2.2751(14) yes
Cu1 P1 2.2422(13) yes
Cu1 N2 2.107(4) yes
Cu1 N1 2.134(4) yes
P3 F3 1.563(4) yes
P3 F5 1.597(5) yes
P3 F4 1.614(5) yes
P3 F1 1.590(5) yes
P3 F2 1.575(5) yes
P3 F6 1.581(5) yes
